data_1530115
loop_
_publ_author_name
'Kadoshnikova, N.V.'
'Shumyatskaya, N.G.'
'Tananaev, I.V.'

_publ_section_title
;
 The formation and the crystal structure of In2 (Se O4)3 (H2 O)5
;
_journal_name_full 'Doklady Akademii Nauk SSSR'
_journal_page_first 116
_journal_page_last 118
_journal_volume 243
_journal_year 1978
_chemical_formula_sum 'H10 In2 O17 Se3'
_chemical_name_systematic 'In2 (Se O4)3 (H2 O)5'
_space_group_IT_number 2
_symmetry_space_group_name_Hall '-P 1'
_symmetry_space_group_name_H-M 'P -1'
_cell_angle_alpha 88.15
_cell_angle_beta 79.33
_cell_angle_gamma 88.47
_cell_formula_units_Z 2
_cell_length_a 11.1
_cell_length_b 11.705
_cell_length_c 5.833
_cell_volume 744.198
_citation_journal_id_ASTM DANKAS
_cod_data_source_file Kadoshnikova_DANKAS_1978_1139.cif
_cod_data_source_block H10In2O17Se3
_cod_original_cell_volume 744.1982
_cod_database_code 1530115

loop_
_symmetry_equiv_pos_as_xyz
x,y,z
-x,-y,-z

loop_
_atom_site_label
_atom_site_type_symbol
_atom_site_fract_x
_atom_site_fract_y
_atom_site_fract_z
_atom_site_occupancy
_atom_site_U_iso_or_equiv
O7 O-2 0.342 0.966 0.937 1 0.0
O4 O-2 0.148 0.426 0.17 1 0.0
O6 O-2 0.316 0.933 0.414 1 0.0
O2 O-2 0.33 0.562 0.862 1 0.0
O9 O-2 0.014 0.257 0.468 1 0.0
Se1 Se+6 0.291 0.502 0.128 1 0.0
O15 O-2 0.431 0.766 0.794 1 0.0
In3 In+3 0.379 0.259 0.4 1 0.0
O1 O-2 0.311 0.584 0.337 1 0.0
O12 O-2 0.006 0.324 0.907 1 0.0
O11 O-2 0.112 0.122 0.796 1 0.0
In2 In+3 0 0.5 0 1 0.0
O5 O-2 0.124 0.992 0.239 1 0.0
O3 O-2 0.378 0.337 0.121 1 0.0
O13 O-2 0.465 0.38 0.593 1 0.0
O17 O-2 0.1 0.565 0.67 1 0.0
Se2 Se+6 0.271 0.007 0.208 1 0.0
O14 O-2 0.445 0.126 0.623 1 0.0
Se3 Se+6 0.088 0.254 0.69 1 0.0
In1 In+3 0 0 0 1 0.0
O8 O-2 0.294 0.146 0.231 1 0.0
O16 O-2 0.108 0.877 0.764 1 0.0
O10 O-2 0.223 0.311 0.623 1 0.0
